data_1000016
loop_
_publ_author_name
'Thompson, R. M.'
'Downs, R. T.'

_publ_section_title
;
 The crystal structure of diopside at pressure to 10 GPa
 Sample: P = 10.16 GPa
;
_journal_name_full 'American Mineralogist'
_journal_page_first 177
_journal_page_last 186
_journal_paper_doi 10.2138/am.2008.2684
_journal_volume 93
_journal_year 2008
_chemical_compound_source 'DeKalb, New York'
_chemical_formula_structural CaMg(Si2O6)
_chemical_formula_sum 'Ca Mg O6 Si2'
_chemical_name_mineral Diopside
_space_group_crystal_system monoclinic
_space_group_IT_number 15
_space_group_name_Hall '-C 2yc'
_space_group_name_H-M_alt 'C 1 2/c 1'
_symmetry_space_group_name_H-M 'C 1 2/c 1'
_cell_angle_alpha 90.00000
_cell_angle_beta 105.03300
_cell_angle_gamma 90.00000
_cell_length_a 9.51640
_cell_length_b 8.64490
_cell_length_c 5.12460
_cell_volume 407.164
_database_code_amcsd 0004504
_diffrn_ambient_pressure 1.016e+07
_exptl_crystal_density_diffrn 3.533
_cod_original_sg_symbol_H-M C2/c
_cod_database_code 1000016

loop_
_space_group_symop_id
_space_group_symop_operation_xyz
1 x,y,z
2 -x,y,-z+1/2
3 -x,-y,-z
4 x,-y,z+1/2
5 x+1/2,y+1/2,z
6 -x+1/2,y+1/2,-z+1/2
7 -x+1/2,-y+1/2,-z
8 x+1/2,-y+1/2,z+1/2

loop_
_atom_site_label
_atom_site_fract_x
_atom_site_fract_y
_atom_site_fract_z
_atom_site_U_iso_or_equiv
MgM1 0.00000 0.91075 0.25000 0.00557
CaM2 0.00000 0.30587 0.25000 0.00849
Si 0.28610 0.09554 0.22718 0.00595
O1 0.11538 0.08832 0.14178 0.00722
O2 0.35921 0.25714 0.32226 0.00861
O3 0.35409 0.02340 0.98725 0.00849

loop_
_cod_related_entry_id
_cod_related_entry_database
_cod_related_entry_code
1 AMCSD 0004504
